data_4067894
loop_
_publ_author_name
'Manz, Thomas A.'
'Caruthers, James M.'
'Sharma, Shalini'
'Phomphrai, Khamphee'
'Thomson, Kendall T.'
'Delgass, W. Nicholas'
'Abu-Omar, Mahdi M.'

_publ_section_title
;
 Structure--Activity Correlation for Relative Chain Initiation to
 Propagation Rates in Single-Site Olefin Polymerization Catalysis
;
_journal_issue 2
_journal_name_full Organometallics
_journal_page_first 602
_journal_paper_doi 10.1021/om200884x
_journal_volume 31
_journal_year 2012
_chemical_absolute_configuration ad
_chemical_formula_moiety 'C40 H36 Cl2 O1 Zr1,0.5(C6 H6)'
_chemical_formula_sum 'C43 H39 Cl2 O Zr'
_chemical_formula_weight 733.92
_chemical_name_systematic ' ?'
_space_group_IT_number 4
_symmetry_cell_setting monoclinic
_symmetry_space_group_name_Hall 'P 2yb'
_symmetry_space_group_name_H-M 'P 1 21 1'
_atom_type_scat_source 'International Tables for Crystallography (Vol C)'
_cell_angle_alpha 90.00
_cell_angle_beta 101.981(4)
_cell_angle_gamma 90.00
_cell_formula_units_Z 4
_cell_length_a 10.9415(7)
_cell_length_b 27.5346(18)
_cell_length_c 12.2533(5)
_cell_measurement_reflns_used 28142
_cell_measurement_temperature 150
_cell_measurement_theta_max 27
_cell_measurement_theta_min 1
_cell_volume 3611.1(4)
_computing_cell_refinement DENZO/SCALEPACK_(Otwinowski,_1996)
_computing_data_collection Collect_(Nonius,_1998)
_computing_data_reduction DENZO/SCALEPACK_(Otwinowski,_1996)
_computing_molecular_graphics
;
    ORTEP (Johnson, 1976)
    PLATON (Spek, 1997)
;
_computing_structure_refinement SHELX97_(Sheldrick,_1997)
_computing_structure_solution Direct_methods_(Shelxs97,_Sheldrick,_1997)
_diffrn_ambient_temperature 150
_diffrn_measured_fraction_theta_full 0.9818
_diffrn_measured_fraction_theta_max 0.8251
_diffrn_measurement_device_type Nonius_KappaCCD
_diffrn_measurement_method \w
_diffrn_radiation_monochromator 'graphite 002'
_diffrn_radiation_type MO-K\a
_diffrn_radiation_wavelength 0.71073
_diffrn_reflns_av_R_equivalents 0.058
_diffrn_reflns_limit_h_max 14
_diffrn_reflns_limit_h_min -14
_diffrn_reflns_limit_k_max 33
_diffrn_reflns_limit_k_min -36
_diffrn_reflns_limit_l_max 16
_diffrn_reflns_limit_l_min -16
_diffrn_reflns_number 28142
_diffrn_reflns_theta_full 18.0
_diffrn_reflns_theta_max 27.99
_diffrn_reflns_theta_min 0.74
_exptl_absorpt_coefficient_mu 0.479
_exptl_absorpt_correction_T_max 0.8716
_exptl_absorpt_correction_T_min 0.7710
_exptl_absorpt_correction_type multi-scan_(Otwinowski_&_Minor,_1997)
_exptl_crystal_colour_lustre metallic
_exptl_crystal_colour_modifier light
_exptl_crystal_colour_primary colourless
_exptl_crystal_density_diffrn 1.350
_exptl_crystal_description chunk
_exptl_crystal_F_000 1516
_exptl_crystal_size_max 0.35
_exptl_crystal_size_mid 0.30
_exptl_crystal_size_min 0.29
_refine_diff_density_max 2.80
_refine_diff_density_min -1.14
_refine_ls_abs_structure_details 'Flack H. D. (1983), Acta Cryst. A39, 876-881'
_refine_ls_abs_structure_Flack 0.59(4)
_refine_ls_extinction_method none
_refine_ls_goodness_of_fit_ref 1.004
_refine_ls_hydrogen_treatment constr
_refine_ls_matrix_type full
_refine_ls_number_parameters 858
_refine_ls_number_reflns 13837
_refine_ls_number_restraints 1
_refine_ls_R_factor_all 0.075
_refine_ls_R_factor_gt 0.056
_refine_ls_shift/su_max 0.005
_refine_ls_structure_factor_coef Fsqd
_refine_ls_weighting_details '1/[\s^2^(Fo^2^)+(0.0917P)^2^+0.0000P] where P=(Fo^2^+2Fc^2^)/3  '
_refine_ls_weighting_scheme calc
_refine_ls_wR_factor_gt 0.131
_refine_ls_wR_factor_ref 0.142
_reflns_Friedel_coverage 0.7898
_reflns_number_gt 10963
_reflns_number_total 13837
_reflns_threshold_expression >2.0\s(I)
_cod_data_source_file om200884x_si_003.cif
_cod_data_source_block SS0513
_cod_depositor_comments
;
The following automatic conversions were performed:

'_refine_ls_weighting_scheme' value 'calc ' changed to 'calc'
according to /home/saulius/struct/CIF-dictionaries/cif_core.dic
dictionary named 'cif_core.dic' version 2.4.1 from 2010-06-29.

Automatic conversion script
Id: cif_fix_values 1715 2011-07-08 13:25:40Z adriana 
;
_cod_original_formula_sum 'C43 H39 Cl2 O1 Zr1'
_cod_database_code 4067894

loop_
_symmetry_equiv_pos_as_xyz
'x, y, z'
'-x, y+1/2, -z'

loop_
_atom_site_label
_atom_site_type_symbol
_atom_site_fract_x
_atom_site_fract_y
_atom_site_fract_z
_atom_site_U_iso_or_equiv
_atom_site_adp_type
_atom_site_occupancy
_atom_site_symmetry_multiplicity
_atom_site_calc_flag
_atom_site_refinement_flags
Zr(1) Zr 0.17855(4) 0.309755(17) 0.94481(4) 0.02265(12) Uani 1 1 d .
Zr(2) Zr 0.33003(4) 0.490909(16) 0.80902(4) 0.02225(12) Uani 1 1 d .
Cl(11) Cl 0.09500(15) 0.38884(6) 0.96584(12) 0.0390(3) Uani 1 1 d .
Cl(12) Cl 0.39307(12) 0.32416(6) 1.02605(11) 0.0392(4) Uani 1 1 d .
Cl(21) Cl 0.41510(15) 0.41226(6) 0.78887(12) 0.0418(4) Uani 1 1 d .
Cl(22) Cl 0.11427(12) 0.47581(5) 0.73387(11) 0.0350(3) Uani 1 1 d .
O(1) O 0.1621(3) 0.29730(13) 0.7862(3) 0.0242(8) Uani 1 1 d .
O(2) O 0.3482(3) 0.50457(13) 0.9664(3) 0.0232(8) Uani 1 1 d .
C(11) C 0.0623(7) 0.2340(3) 0.9508(5) 0.0376(16) Uani 1 1 d .
C(12) C -0.0003(5) 0.2697(3) 0.9994(5) 0.0339(15) Uani 1 1 d .
C(13) C 0.0763(5) 0.2837(2) 1.1019(5) 0.0333(13) Uani 1 1 d .
C(14) C 0.1871(5) 0.2574(3) 1.1150(5) 0.0365(15) Uani 1 1 d .
C(15) C 0.1782(7) 0.2268(3) 1.0206(6) 0.0432(17) Uani 1 1 d .
C(16) C 0.0134(9) 0.2067(3) 0.8427(6) 0.082(3) Uani 1 1 d .
C(17) C -0.1314(6) 0.2886(4) 0.9551(7) 0.074(3) Uani 1 1 d .
C(18) C 0.0382(8) 0.3185(3) 1.1822(6) 0.061(2) Uani 1 1 d .
C(19) C 0.2943(7) 0.2581(4) 1.2158(6) 0.080(3) Uani 1 1 d .
C(21) C 0.3109(5) 0.5705(2) 0.7160(4) 0.0283(13) Uani 1 1 d .
C(22) C 0.4237(6) 0.5705(2) 0.7946(5) 0.0347(15) Uani 1 1 d .
C(23) C 0.5044(5) 0.5364(3) 0.7615(5) 0.0373(17) Uani 1 1 d .
C(24) C 0.4420(5) 0.5156(2) 0.6578(5) 0.0295(13) Uani 1 1 d .
C(25) C 0.3200(5) 0.5370(2) 0.6291(4) 0.0290(12) Uani 1 1 d .
C(26) C 0.1998(7) 0.6027(3) 0.7173(6) 0.0524(18) Uani 1 1 d .
C(27) C 0.4565(7) 0.6045(3) 0.8931(5) 0.059(2) Uani 1 1 d .
C(28) C 0.6385(6) 0.5247(3) 0.8159(6) 0.057(2) Uani 1 1 d .
C(29) C 0.4951(7) 0.4813(3) 0.5866(5) 0.0526(19) Uani 1 1 d .
C(110) C 0.2774(9) 0.1907(3) 1.0042(9) 0.094(4) Uani 1 1 d .
C(111) C 0.1414(4) 0.27986(19) 0.6789(4) 0.0222(11) Uani 1 1 d .
C(112) C 0.2351(4) 0.2517(2) 0.6470(4) 0.0217(11) Uani 1 1 d .
C(113) C 0.2151(5) 0.2338(2) 0.5375(4) 0.0260(13) Uani 1 1 d .
C(114) C 0.1011(5) 0.2436(2) 0.4658(4) 0.0262(13) Uani 1 1 d .
C(115) C 0.0064(5) 0.2697(2) 0.4972(4) 0.0230(12) Uani 1 1 d .
C(116) C 0.0258(5) 0.2891(2) 0.6062(4) 0.0227(11) Uani 1 1 d .
C(121) C 0.3516(4) 0.2380(2) 0.7294(4) 0.0243(11) Uani 1 1 d .
C(122) C 0.4339(5) 0.2727(2) 0.7856(4) 0.0331(13) Uani 1 1 d .
C(123) C 0.5418(5) 0.2588(3) 0.8572(5) 0.0443(16) Uani 1 1 d .
C(124) C 0.5705(6) 0.2101(3) 0.8730(5) 0.0500(18) Uani 1 1 d .
C(125) C 0.4921(6) 0.1756(3) 0.8203(5) 0.0488(18) Uani 1 1 d .
C(126) C 0.3813(5) 0.1892(2) 0.7480(4) 0.0322(13) Uani 1 1 d .
C(131) C 0.3148(5) 0.2084(2) 0.4931(4) 0.0308(13) Uani 1 1 d .
C(132) C 0.4312(5) 0.2296(3) 0.5010(5) 0.0383(15) Uani 1 1 d .
C(133) C 0.5221(6) 0.2068(3) 0.4540(5) 0.0521(19) Uani 1 1 d .
C(134) C 0.4970(7) 0.1617(3) 0.4036(5) 0.060(2) Uani 1 1 d .
C(135) C 0.3822(8) 0.1405(3) 0.3965(5) 0.0544(19) Uani 1 1 d .
C(136) C 0.2911(6) 0.1638(2) 0.4383(5) 0.0389(14) Uani 1 1 d .
C(151) C -0.1085(4) 0.2788(2) 0.4089(4) 0.0244(12) Uani 1 1 d .
C(152) C -0.1659(5) 0.2399(2) 0.3462(4) 0.0365(14) Uani 1 1 d .
C(153) C -0.2669(6) 0.2480(3) 0.2601(5) 0.0482(17) Uani 1 1 d .
C(154) C -0.3122(6) 0.2940(3) 0.2369(5) 0.054(2) Uani 1 1 d .
C(155) C -0.2579(6) 0.3325(3) 0.2986(5) 0.0503(18) Uani 1 1 d .
C(156) C -0.1553(5) 0.3248(2) 0.3845(4) 0.0367(14) Uani 1 1 d .
C(161) C -0.0732(4) 0.3167(2) 0.6455(4) 0.0244(11) Uani 1 1 d .
C(162) C -0.1941(4) 0.2965(2) 0.6352(4) 0.0320(14) Uani 1 1 d .
C(163) C -0.2883(5) 0.3229(3) 0.6673(5) 0.0376(15) Uani 1 1 d .
C(164) C -0.2665(5) 0.3683(3) 0.7100(5) 0.0402(15) Uani 1 1 d .
C(165) C -0.1491(5) 0.3889(2) 0.7212(4) 0.0345(13) Uani 1 1 d .
C(166) C -0.0532(5) 0.3632(2) 0.6891(4) 0.0265(11) Uani 1 1 d .
C(210) C 0.2253(5) 0.5293(3) 0.5279(5) 0.0422(15) Uani 1 1 d .
C(211) C 0.3702(4) 0.5221(2) 1.0726(4) 0.0219(11) Uani 1 1 d .
C(212) C 0.2777(4) 0.5502(2) 1.1081(4) 0.0224(11) Uani 1 1 d .
C(213) C 0.2988(5) 0.5666(2) 1.2189(4) 0.0211(12) Uani 1 1 d .
C(214) C 0.4119(5) 0.5553(2) 1.2914(4) 0.0239(12) Uani 1 1 d .
C(215) C 0.5039(5) 0.5283(2) 1.2562(4) 0.0230(12) Uani 1 1 d .
C(216) C 0.4839(4) 0.5114(2) 1.1454(4) 0.0224(11) Uani 1 1 d .
C(221) C 0.1631(5) 0.5650(2) 1.0249(4) 0.0252(12) Uani 1 1 d .
C(222) C 0.1364(5) 0.6143(2) 1.0047(4) 0.0332(13) Uani 1 1 d .
C(223) C 0.0296(5) 0.6292(2) 0.9297(4) 0.0356(13) Uani 1 1 d .
C(224) C -0.0543(5) 0.5949(3) 0.8785(5) 0.0462(17) Uani 1 1 d .
C(225) C -0.0305(5) 0.5463(3) 0.8961(5) 0.0419(16) Uani 1 1 d .
C(226) C 0.0776(5) 0.5305(2) 0.9707(4) 0.0327(13) Uani 1 1 d .
C(231) C 0.2024(5) 0.5922(2) 1.2674(4) 0.0253(12) Uani 1 1 d .
C(232) C 0.0818(5) 0.5740(2) 1.2555(4) 0.0278(12) Uani 1 1 d .
C(233) C -0.0035(5) 0.5946(3) 1.3102(5) 0.0383(14) Uani 1 1 d .
C(234) C 0.0306(6) 0.6342(2) 1.3807(5) 0.0410(15) Uani 1 1 d .
C(235) C 0.1492(6) 0.6526(2) 1.3931(4) 0.0370(14) Uani 1 1 d .
C(236) C 0.2351(5) 0.6320(2) 1.3368(4) 0.0313(12) Uani 1 1 d .
C(251) C 0.6198(5) 0.5153(2) 1.3405(4) 0.0275(12) Uani 1 1 d .
C(252) C 0.6881(5) 0.5511(2) 1.4056(5) 0.0344(13) Uani 1 1 d .
C(253) C 0.7932(5) 0.5385(3) 1.4881(5) 0.0411(15) Uani 1 1 d .
C(254) C 0.8253(5) 0.4910(3) 1.5088(4) 0.0415(14) Uani 1 1 d .
C(255) C 0.7538(6) 0.4551(3) 1.4470(5) 0.0438(16) Uani 1 1 d .
C(256) C 0.6534(5) 0.4674(2) 1.3621(5) 0.0346(13) Uani 1 1 d .
C(261) C 0.5866(4) 0.4843(2) 1.1059(4) 0.0265(12) Uani 1 1 d .
C(262) C 0.7034(5) 0.5052(2) 1.1153(4) 0.0329(14) Uani 1 1 d .
C(263) C 0.7992(5) 0.4801(3) 1.0866(5) 0.0434(17) Uani 1 1 d .
C(264) C 0.7813(6) 0.4336(3) 1.0422(5) 0.0469(17) Uani 1 1 d .
C(265) C 0.6637(6) 0.4129(3) 1.0315(5) 0.0421(15) Uani 1 1 d .
C(266) C 0.5672(5) 0.4376(2) 1.0619(4) 0.0324(13) Uani 1 1 d .
C(911) C 0.154(2) 0.3986(6) 1.4410(12) 0.150(7) Uani 1 1 d .
C(912) C 0.2594(19) 0.3749(6) 1.4635(10) 0.140(8) Uani 1 1 d .
C(913) C 0.3443(13) 0.3800(6) 1.3851(13) 0.139(6) Uani 1 1 d .
C(914) C 0.3096(17) 0.4084(6) 1.2919(10) 0.131(7) Uani 1 1 d .
C(915) C 0.1962(18) 0.4312(5) 1.2832(10) 0.130(6) Uani 1 1 d .
C(916) C 0.1184(17) 0.4273(5) 1.3488(10) 0.138(6) Uani 1 1 d .
H(114) H 0.0880 0.2316 0.3915 0.031 Uiso 1 1 calc R
H(11A) H 0.2525 0.1754 0.9307 0.141 Uiso 1 1 calc R
H(11B) H 0.2867 0.1657 1.0623 0.141 Uiso 1 1 calc R
H(11C) H 0.3572 0.2076 1.0090 0.141 Uiso 1 1 calc R
H(122) H 0.4151 0.3063 0.7743 0.040 Uiso 1 1 calc R
H(123) H 0.5969 0.2827 0.8961 0.053 Uiso 1 1 calc R
H(124) H 0.6463 0.2007 0.9215 0.060 Uiso 1 1 calc R
H(125) H 0.5122 0.1422 0.8324 0.059 Uiso 1 1 calc R
H(126) H 0.3258 0.1650 0.7113 0.039 Uiso 1 1 calc R
H(132) H 0.4493 0.2598 0.5386 0.046 Uiso 1 1 calc R
H(133) H 0.6006 0.2220 0.4566 0.063 Uiso 1 1 calc R
H(134) H 0.5596 0.1456 0.3739 0.072 Uiso 1 1 calc R
H(135) H 0.3658 0.1095 0.3624 0.065 Uiso 1 1 calc R
H(136) H 0.2108 0.1494 0.4299 0.047 Uiso 1 1 calc R
H(152) H -0.1356 0.2078 0.3626 0.044 Uiso 1 1 calc R
H(153) H -0.3053 0.2215 0.2165 0.058 Uiso 1 1 calc R
H(154) H -0.3819 0.2992 0.1774 0.064 Uiso 1 1 calc R
H(155) H -0.2902 0.3643 0.2829 0.060 Uiso 1 1 calc R
H(156) H -0.1167 0.3516 0.4270 0.044 Uiso 1 1 calc R
H(162) H -0.2105 0.2647 0.6060 0.038 Uiso 1 1 calc R
H(163) H -0.3692 0.3091 0.6594 0.045 Uiso 1 1 calc R
H(164) H -0.3319 0.3860 0.7322 0.048 Uiso 1 1 calc R
H(165) H -0.1341 0.4207 0.7510 0.041 Uiso 1 1 calc R
H(166) H 0.0270 0.3777 0.6970 0.032 Uiso 1 1 calc R
H(16A) H 0.0838 0.1968 0.8097 0.123 Uiso 1 1 calc R
H(16B) H -0.0425 0.2278 0.7905 0.123 Uiso 1 1 calc R
H(16C) H -0.0325 0.1778 0.8583 0.123 Uiso 1 1 calc R
H(17A) H -0.1592 0.2788 0.8770 0.111 Uiso 1 1 calc R
H(17B) H -0.1314 0.3241 0.9601 0.111 Uiso 1 1 calc R
H(17C) H -0.1883 0.2752 0.9995 0.111 Uiso 1 1 calc R
H(18A) H 0.0987 0.3173 1.2533 0.092 Uiso 1 1 calc R
H(18B) H -0.0448 0.3096 1.1943 0.092 Uiso 1 1 calc R
H(18C) H 0.0355 0.3515 1.1516 0.092 Uiso 1 1 calc R
H(19A) H 0.3082 0.2914 1.2437 0.121 Uiso 1 1 calc R
H(19B) H 0.3702 0.2459 1.1944 0.121 Uiso 1 1 calc R
H(19C) H 0.2738 0.2373 1.2744 0.121 Uiso 1 1 calc R
H(214) H 0.4260 0.5662 1.3665 0.029 Uiso 1 1 calc R
H(21A) H 0.2178 0.5586 0.4814 0.063 Uiso 1 1 calc R
H(21B) H 0.1448 0.5223 0.5478 0.063 Uiso 1 1 calc R
H(21C) H 0.2496 0.5018 0.4863 0.063 Uiso 1 1 calc R
H(222) H 0.1923 0.6380 1.0429 0.040 Uiso 1 1 calc R
H(223) H 0.0147 0.6627 0.9142 0.043 Uiso 1 1 calc R
H(224) H -0.1295 0.6050 0.8302 0.055 Uiso 1 1 calc R
H(225) H -0.0877 0.5231 0.8575 0.050 Uiso 1 1 calc R
H(226) H 0.0925 0.4969 0.9841 0.039 Uiso 1 1 calc R
H(232) H 0.0576 0.5468 1.2085 0.033 Uiso 1 1 calc R
H(233) H -0.0857 0.5817 1.2998 0.046 Uiso 1 1 calc R
H(234) H -0.0274 0.6482 1.4195 0.049 Uiso 1 1 calc R
H(235) H 0.1731 0.6798 1.4405 0.044 Uiso 1 1 calc R
H(236) H 0.3167 0.6453 1.3462 0.038 Uiso 1 1 calc R
H(252) H 0.6640 0.5842 1.3944 0.041 Uiso 1 1 calc R
H(253) H 0.8422 0.5634 1.5299 0.049 Uiso 1 1 calc R
H(254) H 0.8960 0.4826 1.5649 0.050 Uiso 1 1 calc R
H(255) H 0.7735 0.4219 1.4628 0.053 Uiso 1 1 calc R
H(256) H 0.6073 0.4425 1.3182 0.041 Uiso 1 1 calc R
H(262) H 0.7168 0.5376 1.1420 0.039 Uiso 1 1 calc R
H(263) H 0.8796 0.4946 1.0971 0.052 Uiso 1 1 calc R
H(264) H 0.8474 0.4165 1.0199 0.056 Uiso 1 1 calc R
H(265) H 0.6498 0.3809 1.0026 0.050 Uiso 1 1 calc R
H(266) H 0.4872 0.4229 1.0529 0.039 Uiso 1 1 calc R
H(26A) H 0.2108 0.6191 0.7897 0.079 Uiso 1 1 calc R
H(26B) H 0.1237 0.5830 0.7051 0.079 Uiso 1 1 calc R
H(26C) H 0.1929 0.6271 0.6580 0.079 Uiso 1 1 calc R
H(27A) H 0.4800 0.6363 0.8677 0.089 Uiso 1 1 calc R
H(27B) H 0.5268 0.5911 0.9476 0.089 Uiso 1 1 calc R
H(27C) H 0.3841 0.6083 0.9279 0.089 Uiso 1 1 calc R
H(28A) H 0.6641 0.5444 0.8832 0.086 Uiso 1 1 calc R
H(28B) H 0.6928 0.5318 0.7636 0.086 Uiso 1 1 calc R
H(28C) H 0.6452 0.4902 0.8359 0.086 Uiso 1 1 calc R
H(29A) H 0.5467 0.4992 0.5438 0.079 Uiso 1 1 calc R
H(29B) H 0.4270 0.4649 0.5352 0.079 Uiso 1 1 calc R
H(29C) H 0.5466 0.4571 0.6337 0.079 Uiso 1 1 calc R
H(911) H 0.0991 0.3958 1.4914 0.181 Uiso 1 1 calc R
H(912) H 0.2807 0.3551 1.5281 0.168 Uiso 1 1 calc R
H(913) H 0.4225 0.3637 1.3991 0.167 Uiso 1 1 calc R
H(914) H 0.3598 0.4120 1.2378 0.157 Uiso 1 1 calc R
H(915) H 0.1722 0.4524 1.2214 0.156 Uiso 1 1 calc R
H(916) H 0.0402 0.4436 1.3337 0.166 Uiso 1 1 calc R

loop_
_atom_site_aniso_label
_atom_site_aniso_U_11
_atom_site_aniso_U_22
_atom_site_aniso_U_33
_atom_site_aniso_U_12
_atom_site_aniso_U_13
_atom_site_aniso_U_23
Zr(1) 0.0224(2) 0.0240(3) 0.0210(2) 0.0002(2) 0.00322(18) 0.00053(19)
Zr(2) 0.0233(2) 0.0235(3) 0.0194(2) -0.00072(19) 0.00313(17) 0.00024(19)
Cl(11) 0.0547(9) 0.0281(8) 0.0354(8) 0.0110(7) 0.0123(6) 0.0003(6)
Cl(12) 0.0281(7) 0.0513(10) 0.0350(7) -0.0085(6) -0.0006(5) 0.0046(6)
Cl(21) 0.0617(10) 0.0299(9) 0.0351(8) 0.0128(7) 0.0128(7) 0.0008(6)
Cl(22) 0.0280(7) 0.0433(9) 0.0311(7) -0.0116(6) 0.0003(5) 0.0014(5)
O(1) 0.0204(16) 0.029(2) 0.0235(18) -0.0010(14) 0.0062(13) -0.0001(14)
O(2) 0.0224(17) 0.029(2) 0.0186(17) 0.0038(14) 0.0055(13) -0.0019(13)
C(11) 0.060(4) 0.028(4) 0.026(3) -0.013(3) 0.012(3) 0.001(2)
C(12) 0.026(3) 0.038(4) 0.036(3) -0.007(3) 0.002(2) 0.008(3)
C(13) 0.035(3) 0.035(4) 0.035(3) -0.009(3) 0.018(3) 0.000(2)
C(14) 0.028(3) 0.044(4) 0.032(3) -0.003(3) -0.003(2) 0.018(3)
C(15) 0.058(4) 0.025(4) 0.060(4) 0.010(3) 0.043(4) 0.009(3)
C(16) 0.151(8) 0.052(5) 0.043(4) -0.058(5) 0.022(5) -0.010(3)
C(17) 0.032(4) 0.092(7) 0.088(6) -0.005(4) -0.009(4) 0.024(5)
C(18) 0.096(6) 0.051(5) 0.051(4) 0.004(4) 0.045(4) 0.001(3)
C(19) 0.045(4) 0.134(9) 0.051(5) -0.022(5) -0.014(3) 0.053(5)
C(21) 0.037(3) 0.025(3) 0.025(3) -0.001(2) 0.012(2) 0.007(2)
C(22) 0.053(4) 0.026(4) 0.028(3) -0.015(3) 0.017(3) -0.002(2)
C(23) 0.024(3) 0.055(5) 0.033(3) -0.009(3) 0.006(2) 0.017(3)
C(24) 0.030(3) 0.029(3) 0.031(3) 0.004(2) 0.011(2) 0.005(2)
C(25) 0.029(3) 0.028(3) 0.032(3) 0.000(2) 0.009(2) 0.005(2)
C(26) 0.063(4) 0.034(4) 0.066(5) 0.014(3) 0.025(4) 0.006(3)
C(27) 0.085(5) 0.059(5) 0.033(3) -0.045(4) 0.012(3) -0.011(3)
C(28) 0.033(3) 0.092(6) 0.045(4) -0.008(4) 0.002(3) 0.033(4)
C(29) 0.068(4) 0.048(5) 0.052(4) 0.020(3) 0.037(3) 0.018(3)
C(110) 0.114(7) 0.051(6) 0.145(9) 0.041(5) 0.093(7) 0.044(6)
C(111) 0.020(2) 0.022(3) 0.026(3) 0.0001(19) 0.007(2) 0.004(2)
C(112) 0.023(3) 0.023(3) 0.021(3) 0.002(2) 0.008(2) -0.002(2)
C(113) 0.025(3) 0.026(3) 0.028(3) 0.005(2) 0.008(2) 0.000(2)
C(114) 0.029(3) 0.029(3) 0.020(3) 0.007(2) 0.005(2) 0.002(2)
C(115) 0.024(3) 0.023(3) 0.022(3) 0.002(2) 0.003(2) 0.001(2)
C(116) 0.025(3) 0.020(3) 0.025(3) -0.003(2) 0.009(2) 0.003(2)
C(121) 0.017(2) 0.036(3) 0.022(3) 0.004(2) 0.0079(19) 0.002(2)
C(122) 0.026(3) 0.038(4) 0.035(3) 0.004(2) 0.005(2) -0.001(2)
C(123) 0.026(3) 0.065(5) 0.040(3) 0.002(3) 0.003(3) -0.003(3)
C(124) 0.035(3) 0.068(5) 0.044(4) 0.020(3) 0.001(3) -0.003(3)
C(125) 0.052(4) 0.056(5) 0.040(4) 0.029(4) 0.014(3) 0.011(3)
C(126) 0.041(3) 0.032(3) 0.024(3) 0.011(3) 0.008(2) 0.003(2)
C(131) 0.035(3) 0.034(4) 0.021(3) 0.015(3) 0.003(2) 0.002(2)
C(132) 0.027(3) 0.055(4) 0.032(3) 0.006(3) 0.004(2) -0.003(3)
C(133) 0.034(4) 0.089(6) 0.035(4) 0.016(3) 0.010(3) 0.001(3)
C(134) 0.065(5) 0.085(6) 0.034(4) 0.044(4) 0.021(3) 0.001(4)
C(135) 0.086(6) 0.039(4) 0.042(4) 0.022(4) 0.023(4) -0.004(3)
C(136) 0.055(4) 0.029(3) 0.036(3) 0.006(3) 0.018(3) -0.001(2)
C(151) 0.019(3) 0.034(3) 0.020(3) 0.000(2) 0.0037(19) 0.001(2)
C(152) 0.041(3) 0.039(4) 0.026(3) -0.006(3) -0.001(2) 0.003(2)
C(153) 0.038(3) 0.060(5) 0.040(4) -0.011(3) -0.006(3) 0.002(3)
C(154) 0.032(3) 0.085(6) 0.038(4) 0.007(3) -0.006(3) 0.002(3)
C(155) 0.051(4) 0.064(5) 0.032(3) 0.028(3) -0.002(3) 0.001(3)
C(156) 0.041(3) 0.042(4) 0.026(3) 0.009(3) 0.005(2) -0.003(2)
C(161) 0.021(2) 0.032(3) 0.018(2) 0.002(2) 0.0006(18) 0.004(2)
C(162) 0.021(3) 0.044(4) 0.030(3) -0.004(2) 0.002(2) 0.000(2)
C(163) 0.022(3) 0.053(5) 0.039(3) 0.001(3) 0.010(2) 0.003(3)
C(164) 0.033(3) 0.055(5) 0.037(3) 0.020(3) 0.016(2) 0.007(3)
C(165) 0.034(3) 0.034(4) 0.036(3) 0.008(3) 0.007(2) -0.003(2)
C(166) 0.026(3) 0.025(3) 0.028(3) 0.003(2) 0.004(2) 0.001(2)
C(210) 0.041(3) 0.051(4) 0.032(3) -0.009(3) 0.000(3) 0.012(3)
C(211) 0.025(3) 0.028(3) 0.013(2) -0.002(2) 0.0046(19) -0.0006(19)
C(212) 0.020(3) 0.024(3) 0.023(3) -0.001(2) 0.004(2) 0.001(2)
C(213) 0.025(3) 0.017(3) 0.020(3) -0.001(2) 0.002(2) 0.003(2)
C(214) 0.029(3) 0.023(3) 0.019(3) -0.006(2) 0.004(2) -0.004(2)
C(215) 0.022(3) 0.024(3) 0.024(3) -0.001(2) 0.005(2) 0.005(2)
C(216) 0.022(3) 0.021(3) 0.023(3) -0.001(2) 0.004(2) -0.001(2)
C(221) 0.022(3) 0.030(3) 0.021(3) 0.002(2) 0.001(2) -0.004(2)
C(222) 0.035(3) 0.037(4) 0.028(3) 0.003(2) 0.008(2) -0.001(2)
C(223) 0.037(3) 0.038(4) 0.031(3) 0.015(3) 0.005(2) -0.001(2)
C(224) 0.032(3) 0.069(5) 0.035(3) 0.019(3) -0.002(3) -0.002(3)
C(225) 0.026(3) 0.051(4) 0.046(4) 0.004(3) 0.002(3) -0.014(3)
C(226) 0.023(3) 0.037(4) 0.038(3) -0.004(2) 0.005(2) -0.009(3)
C(231) 0.027(3) 0.029(3) 0.019(3) 0.004(2) 0.004(2) 0.005(2)
C(232) 0.033(3) 0.032(3) 0.019(2) 0.004(2) 0.007(2) -0.006(2)
C(233) 0.027(3) 0.055(4) 0.034(3) 0.003(3) 0.009(2) 0.004(3)
C(234) 0.048(4) 0.039(4) 0.038(3) 0.017(3) 0.013(3) 0.001(3)
C(235) 0.058(4) 0.030(3) 0.024(3) 0.011(3) 0.011(3) -0.001(2)
C(236) 0.037(3) 0.025(3) 0.033(3) 0.005(2) 0.009(2) -0.001(2)
C(251) 0.025(3) 0.035(3) 0.021(3) 0.001(2) 0.002(2) -0.003(2)
C(252) 0.031(3) 0.031(3) 0.038(3) -0.004(2) -0.002(2) 0.006(2)
C(253) 0.033(3) 0.049(4) 0.036(3) -0.009(3) -0.003(3) 0.001(3)
C(254) 0.028(3) 0.062(4) 0.030(3) 0.016(3) -0.005(2) 0.007(3)
C(255) 0.043(4) 0.052(4) 0.033(3) 0.022(3) 0.000(3) -0.001(3)
C(256) 0.038(3) 0.034(3) 0.029(3) 0.014(3) 0.002(2) -0.001(2)
C(261) 0.026(3) 0.034(3) 0.017(2) 0.011(2) -0.0027(19) 0.002(2)
C(262) 0.022(3) 0.047(4) 0.030(3) 0.001(2) 0.007(2) -0.002(2)
C(263) 0.025(3) 0.068(6) 0.037(3) 0.007(3) 0.006(2) 0.002(3)
C(264) 0.040(4) 0.061(5) 0.040(4) 0.018(3) 0.008(3) 0.001(3)
C(265) 0.050(4) 0.038(4) 0.037(3) 0.016(3) 0.007(3) -0.003(3)
C(266) 0.033(3) 0.029(3) 0.033(3) 0.006(2) 0.004(2) 0.001(2)
C(911) 0.28(2) 0.093(13) 0.077(10) -0.068(13) 0.026(12) -0.025(8)
C(912) 0.26(2) 0.094(11) 0.050(6) -0.108(12) -0.003(10) 0.006(7)
C(913) 0.140(11) 0.143(14) 0.131(12) -0.075(10) 0.018(10) -0.050(10)
C(914) 0.207(16) 0.132(14) 0.079(8) -0.111(12) 0.086(10) -0.057(9)
C(915) 0.236(17) 0.079(9) 0.085(8) -0.084(11) 0.055(11) -0.029(7)
C(916) 0.256(18) 0.083(9) 0.086(8) -0.054(10) 0.059(10) -0.033(7)

loop_
_atom_type_symbol
_atom_type_radius_bond
Zr 1.45
Cl 0.99
O 0.73
C 0.77
H 0.32

loop_
_geom_angle_atom_site_label_1
_geom_angle_atom_site_label_2
_geom_angle_atom_site_label_3
_geom_angle
O(1) Zr(1) Cl(12) 108.99(10)
O(1) Zr(1) Cl(11) 108.02(11)
Cl(12) Zr(1) Cl(11) 99.69(6)
O(1) Zr(1) C(11) 86.50(17)
Cl(12) Zr(1) C(11) 126.94(17)
Cl(11) Zr(1) C(11) 123.90(18)
O(1) Zr(1) C(12) 106.21(18)
Cl(12) Zr(1) C(12) 137.01(14)
Cl(11) Zr(1) C(12) 92.06(18)
C(11) Zr(1) C(12) 33.1(2)
O(1) Zr(1) C(15) 101.89(19)
Cl(12) Zr(1) C(15) 94.32(18)
Cl(11) Zr(1) C(15) 140.42(14)
C(11) Zr(1) C(15) 32.8(2)
C(12) Zr(1) C(15) 54.4(2)
O(1) Zr(1) C(14) 134.9(2)
Cl(12) Zr(1) C(14) 83.43(13)
Cl(11) Zr(1) C(14) 112.34(17)
C(11) Zr(1) C(14) 54.5(2)
C(12) Zr(1) C(14) 54.04(19)
C(15) Zr(1) C(14) 33.0(2)
O(1) Zr(1) C(13) 138.47(17)
Cl(12) Zr(1) C(13) 106.41(14)
Cl(11) Zr(1) C(13) 86.40(15)
C(11) Zr(1) C(13) 54.6(2)
C(12) Zr(1) C(13) 32.90(19)
C(15) Zr(1) C(13) 54.1(2)
C(14) Zr(1) C(13) 32.0(2)
O(2) Zr(2) Cl(22) 107.91(10)
O(2) Zr(2) Cl(21) 108.51(11)
Cl(22) Zr(2) Cl(21) 100.23(6)
O(2) Zr(2) C(22) 86.55(17)
Cl(22) Zr(2) C(22) 121.69(16)
Cl(21) Zr(2) C(22) 128.86(16)
O(2) Zr(2) C(23) 102.30(19)
Cl(22) Zr(2) C(23) 138.94(14)
Cl(21) Zr(2) C(23) 95.72(19)
C(22) Zr(2) C(23) 33.4(2)
O(2) Zr(2) C(21) 105.67(17)
Cl(22) Zr(2) C(21) 89.66(14)
Cl(21) Zr(2) C(21) 139.22(14)
C(22) Zr(2) C(21) 33.2(2)
C(23) Zr(2) C(21) 55.3(2)
O(2) Zr(2) C(24) 135.75(17)
Cl(22) Zr(2) C(24) 110.90(13)
Cl(21) Zr(2) C(24) 84.79(15)
C(22) Zr(2) C(24) 55.1(2)
C(23) Zr(2) C(24) 33.5(2)
C(21) Zr(2) C(24) 54.96(19)
O(2) Zr(2) C(25) 138.52(17)
Cl(22) Zr(2) C(25) 83.72(13)
Cl(21) Zr(2) C(25) 108.20(14)
C(22) Zr(2) C(25) 55.15(18)
C(23) Zr(2) C(25) 55.32(18)
C(21) Zr(2) C(25) 33.24(18)
C(24) Zr(2) C(25) 33.05(17)
C(111) O(1) Zr(1) 168.8(3)
C(211) O(2) Zr(2) 169.4(3)
C(15) C(11) C(12) 107.7(5)
C(15) C(11) C(16) 125.2(7)
C(12) C(11) C(16) 127.1(7)
C(15) C(11) Zr(1) 74.2(4)
C(12) C(11) Zr(1) 73.7(4)
C(16) C(11) Zr(1) 119.1(4)
C(11) C(12) C(13) 108.6(5)
C(11) C(12) C(17) 126.8(6)
C(13) C(12) C(17) 124.6(7)
C(11) C(12) Zr(1) 73.2(4)
C(13) C(12) Zr(1) 76.1(3)
C(17) C(12) Zr(1) 119.7(5)
C(14) C(13) C(12) 107.6(6)
C(14) C(13) C(18) 127.9(6)
C(12) C(13) C(18) 124.5(6)
C(14) C(13) Zr(1) 73.9(3)
C(12) C(13) Zr(1) 71.0(3)
C(18) C(13) Zr(1) 123.2(4)
C(13) C(14) C(15) 107.7(5)
C(13) C(14) C(19) 126.5(7)
C(15) C(14) C(19) 125.6(7)
C(13) C(14) Zr(1) 74.1(3)
C(15) C(14) Zr(1) 71.3(4)
C(19) C(14) Zr(1) 123.8(4)
C(11) C(15) C(14) 108.5(6)
C(11) C(15) C(110) 126.8(8)
C(14) C(15) C(110) 124.6(8)
C(11) C(15) Zr(1) 73.0(4)
C(14) C(15) Zr(1) 75.7(4)
C(110) C(15) Zr(1) 120.0(5)
C(22) C(21) C(25) 109.0(5)
C(22) C(21) C(26) 126.2(6)
C(25) C(21) C(26) 124.7(5)
C(22) C(21) Zr(2) 72.7(4)
C(25) C(21) Zr(2) 76.0(4)
C(26) C(21) Zr(2) 120.7(4)
C(21) C(22) C(23) 108.6(5)
C(21) C(22) C(27) 125.4(7)
C(23) C(22) C(27) 125.8(6)
C(21) C(22) Zr(2) 74.1(4)
C(23) C(22) Zr(2) 73.7(4)
C(27) C(22) Zr(2) 122.2(4)
C(22) C(23) C(24) 108.1(5)
C(22) C(23) C(28) 128.7(6)
C(24) C(23) C(28) 123.0(7)
C(22) C(23) Zr(2) 72.9(3)
C(24) C(23) Zr(2) 75.8(3)
C(28) C(23) Zr(2) 121.1(4)
C(23) C(24) C(25) 107.5(5)
C(23) C(24) C(29) 127.2(6)
C(25) C(24) C(29) 125.1(5)
C(23) C(24) Zr(2) 70.7(3)
C(25) C(24) Zr(2) 73.8(3)
C(29) C(24) Zr(2) 124.8(4)
C(21) C(25) C(24) 106.8(5)
C(21) C(25) C(210) 125.6(5)
C(24) C(25) C(210) 127.6(6)
C(21) C(25) Zr(2) 70.8(3)
C(24) C(25) Zr(2) 73.1(3)
C(210) C(25) Zr(2) 124.3(4)
O(1) C(111) C(112) 118.3(4)
O(1) C(111) C(116) 119.3(4)
C(112) C(111) C(116) 122.3(5)
C(113) C(112) C(111) 118.9(4)
C(113) C(112) C(121) 119.7(4)
C(111) C(112) C(121) 121.3(4)
C(114) C(113) C(112) 118.4(5)
C(114) C(113) C(131) 119.1(5)
C(112) C(113) C(131) 122.3(4)
C(115) C(114) C(113) 123.4(5)
C(114) C(115) C(116) 119.1(4)
C(114) C(115) C(151) 116.8(5)
C(116) C(115) C(151) 123.9(5)
C(111) C(116) C(115) 117.9(5)
C(111) C(116) C(161) 120.4(4)
C(115) C(116) C(161) 121.6(4)
C(126) C(121) C(122) 118.5(5)
C(126) C(121) C(112) 119.4(5)
C(122) C(121) C(112) 122.1(5)
C(123) C(122) C(121) 120.5(6)
C(122) C(123) C(124) 120.0(6)
C(125) C(124) C(123) 120.8(6)
C(124) C(125) C(126) 119.7(7)
C(121) C(126) C(125) 120.4(6)
C(132) C(131) C(136) 118.7(5)
C(132) C(131) C(113) 120.6(6)
C(136) C(131) C(113) 120.7(6)
C(131) C(132) C(133) 120.3(6)
C(134) C(133) C(132) 119.6(7)
C(135) C(134) C(133) 120.3(6)
C(136) C(135) C(134) 120.2(7)
C(135) C(136) C(131) 120.9(6)
C(156) C(151) C(152) 119.0(5)
C(156) C(151) C(115) 121.9(5)
C(152) C(151) C(115) 119.0(5)
C(153) C(152) C(151) 119.7(6)
C(154) C(153) C(152) 120.5(6)
C(155) C(154) C(153) 120.5(6)
C(154) C(155) C(156) 119.4(7)
C(151) C(156) C(155) 120.9(6)
C(166) C(161) C(162) 117.8(5)
C(166) C(161) C(116) 122.1(5)
C(162) C(161) C(116) 120.1(5)
C(163) C(162) C(161) 120.4(6)
C(164) C(163) C(162) 120.8(5)
C(163) C(164) C(165) 120.1(5)
C(164) C(165) C(166) 120.2(6)
C(161) C(166) C(165) 120.8(5)
O(2) C(211) C(216) 119.3(4)
O(2) C(211) C(212) 119.5(4)
C(216) C(211) C(212) 121.2(4)
C(213) C(212) C(211) 119.4(4)
C(213) C(212) C(221) 121.0(5)
C(211) C(212) C(221) 119.5(4)
C(214) C(213) C(212) 119.2(5)
C(214) C(213) C(231) 117.2(4)
C(212) C(213) C(231) 123.4(4)
C(215) C(214) C(213) 121.6(5)
C(214) C(215) C(216) 119.9(4)
C(214) C(215) C(251) 118.4(5)
C(216) C(215) C(251) 121.5(5)
C(211) C(216) C(215) 118.8(5)
C(211) C(216) C(261) 121.4(4)
C(215) C(216) C(261) 119.7(4)
C(222) C(221) C(226) 118.6(5)
C(222) C(221) C(212) 119.9(5)
C(226) C(221) C(212) 121.4(5)
C(223) C(222) C(221) 121.3(6)
C(224) C(223) C(222) 119.3(6)
C(225) C(224) C(223) 120.7(6)
C(224) C(225) C(226) 120.7(6)
C(221) C(226) C(225) 119.2(6)
C(236) C(231) C(232) 117.8(5)
C(236) C(231) C(213) 120.2(5)
C(232) C(231) C(213) 121.5(5)
C(233) C(232) C(231) 121.6(5)
C(232) C(233) C(234) 120.1(6)
C(235) C(234) C(233) 118.9(6)
C(234) C(235) C(236) 120.8(6)
C(231) C(236) C(235) 120.7(6)
C(256) C(251) C(252) 118.6(5)
C(256) C(251) C(215) 120.9(5)
C(252) C(251) C(215) 120.2(6)
C(251) C(252) C(253) 120.1(6)
C(254) C(253) C(252) 120.6(6)
C(253) C(254) C(255) 119.2(5)
C(254) C(255) C(256) 120.3(6)
C(251) C(256) C(255) 121.0(6)
C(262) C(261) C(266) 118.7(5)
C(262) C(261) C(216) 120.2(5)
C(266) C(261) C(216) 121.1(5)
C(263) C(262) C(261) 120.9(6)
C(262) C(263) C(264) 121.0(6)
C(265) C(264) C(263) 117.9(6)
C(266) C(265) C(264) 121.5(7)
C(265) C(266) C(261) 119.9(6)
C(912) C(911) C(916) 124(2)
C(911) C(912) C(913) 117.6(16)
C(914) C(913) C(912) 119.6(16)
C(913) C(914) C(915) 114.5(12)
C(916) C(915) C(914) 128.0(16)
C(915) C(916) C(911) 116.8(19)

loop_
_geom_bond_atom_site_label_1
_geom_bond_atom_site_label_2
_geom_bond_distance
Zr(1) O(1) 1.945(3)
Zr(1) Cl(12) 2.3849(13)
Zr(1) Cl(11) 2.3961(15)
Zr(1) C(11) 2.451(7)
Zr(1) C(12) 2.457(6)
Zr(1) C(15) 2.466(7)
Zr(1) C(14) 2.522(6)
Zr(1) C(13) 2.523(6)
Zr(2) O(2) 1.934(3)
Zr(2) Cl(22) 2.3857(13)
Zr(2) Cl(21) 2.3902(16)
Zr(2) C(22) 2.441(6)
Zr(2) C(23) 2.452(6)
Zr(2) C(21) 2.459(6)
Zr(2) C(24) 2.518(6)
Zr(2) C(25) 2.527(5)
O(1) C(111) 1.373(6)
O(2) C(211) 1.362(6)
C(11) C(15) 1.389(10)
C(11) C(12) 1.398(10)
C(11) C(16) 1.521(9)
C(12) C(13) 1.412(8)
C(12) C(17) 1.517(9)
C(13) C(14) 1.392(9)
C(13) C(18) 1.494(9)
C(14) C(15) 1.418(10)
C(14) C(19) 1.516(8)
C(15) C(110) 1.517(10)
C(21) C(22) 1.400(8)
C(21) C(25) 1.428(8)
C(21) C(26) 1.507(9)
C(22) C(23) 1.404(10)
C(22) C(27) 1.511(8)
C(23) C(24) 1.432(9)
C(23) C(28) 1.514(8)
C(24) C(25) 1.435(8)
C(24) C(29) 1.483(8)
C(25) C(210) 1.457(8)
C(111) C(112) 1.404(7)
C(111) C(116) 1.411(7)
C(112) C(113) 1.404(7)
C(112) C(121) 1.501(7)
C(113) C(114) 1.395(7)
C(113) C(131) 1.489(8)
C(114) C(115) 1.381(7)
C(115) C(116) 1.412(7)
C(115) C(151) 1.499(7)
C(116) C(161) 1.483(7)
C(121) C(126) 1.390(8)
C(121) C(122) 1.394(8)
C(122) C(123) 1.372(8)
C(123) C(124) 1.383(10)
C(124) C(125) 1.351(10)
C(125) C(126) 1.397(8)
C(131) C(132) 1.386(8)
C(131) C(136) 1.399(8)
C(132) C(133) 1.398(8)
C(133) C(134) 1.387(11)
C(134) C(135) 1.372(11)
C(135) C(136) 1.371(9)
C(151) C(156) 1.375(8)
C(151) C(152) 1.391(8)
C(152) C(153) 1.379(8)
C(153) C(154) 1.368(10)
C(154) C(155) 1.364(10)
C(155) C(156) 1.387(8)
C(161) C(166) 1.387(8)
C(161) C(162) 1.416(7)
C(162) C(163) 1.384(8)
C(163) C(164) 1.356(9)
C(164) C(165) 1.385(9)
C(165) C(166) 1.389(7)
C(211) C(216) 1.404(7)
C(211) C(212) 1.411(7)
C(212) C(213) 1.405(7)
C(212) C(221) 1.500(7)
C(213) C(214) 1.400(7)
C(213) C(231) 1.490(7)
C(214) C(215) 1.390(8)
C(215) C(216) 1.409(7)
C(215) C(251) 1.503(7)
C(216) C(261) 1.509(7)
C(221) C(222) 1.399(8)
C(221) C(226) 1.399(7)
C(222) C(223) 1.390(8)
C(223) C(224) 1.373(9)
C(224) C(225) 1.372(10)
C(225) C(226) 1.405(8)
C(231) C(236) 1.387(8)
C(231) C(232) 1.390(7)
C(232) C(233) 1.379(7)
C(233) C(234) 1.393(9)
C(234) C(235) 1.372(9)
C(235) C(236) 1.397(8)
C(251) C(256) 1.378(8)
C(251) C(252) 1.385(8)
C(252) C(253) 1.408(8)
C(253) C(254) 1.365(10)
C(254) C(255) 1.383(10)
C(255) C(256) 1.390(8)
C(261) C(262) 1.385(7)
C(261) C(266) 1.393(8)
C(262) C(263) 1.362(8)
C(263) C(264) 1.390(10)
C(264) C(265) 1.388(9)
C(265) C(266) 1.371(8)
C(911) C(912) 1.30(2)
C(911) C(916) 1.367(19)
C(912) C(913) 1.48(2)
C(913) C(914) 1.37(2)
C(914) C(915) 1.38(2)
C(915) C(916) 1.291(16)

loop_
_geom_torsion_atom_site_label_1
_geom_torsion_atom_site_label_2
_geom_torsion_atom_site_label_3
_geom_torsion_atom_site_label_4
_geom_torsion
Cl(12) Zr(1) O(1) C(111) 119.6(15)
Cl(11) Zr(1) O(1) C(111) -133.0(15)
C(11) Zr(1) O(1) C(111) -8.4(15)
C(12) Zr(1) O(1) C(111) -35.3(16)
C(15) Zr(1) O(1) C(111) 20.7(16)
C(14) Zr(1) O(1) C(111) 19.7(16)
C(13) Zr(1) O(1) C(111) -27.5(16)
Cl(22) Zr(2) O(2) C(211) -122.0(17)
Cl(21) Zr(2) O(2) C(211) 130.3(17)
C(22) Zr(2) O(2) C(211) 0.3(17)
C(23) Zr(2) O(2) C(211) 29.9(17)
C(21) Zr(2) O(2) C(211) -27.1(17)
C(24) Zr(2) O(2) C(211) 28.4(17)
C(25) Zr(2) O(2) C(211) -20.9(18)
O(1) Zr(1) C(11) C(15) 118.4(4)
Cl(12) Zr(1) C(11) C(15) 7.2(4)
Cl(11) Zr(1) C(11) C(15) -132.2(3)
C(12) Zr(1) C(11) C(15) -114.3(5)
C(14) Zr(1) C(11) C(15) -37.4(4)
C(13) Zr(1) C(11) C(15) -77.0(4)
O(1) Zr(1) C(11) C(12) -127.3(4)
Cl(12) Zr(1) C(11) C(12) 121.5(3)
Cl(11) Zr(1) C(11) C(12) -17.9(4)
C(15) Zr(1) C(11) C(12) 114.3(5)
C(14) Zr(1) C(11) C(12) 76.9(4)
C(13) Zr(1) C(11) C(12) 37.3(3)
O(1) Zr(1) C(11) C(16) -3.4(6)
Cl(12) Zr(1) C(11) C(16) -114.7(6)
Cl(11) Zr(1) C(11) C(16) 106.0(6)
C(12) Zr(1) C(11) C(16) 123.9(8)
C(15) Zr(1) C(11) C(16) -121.8(8)
C(14) Zr(1) C(11) C(16) -159.2(8)
C(13) Zr(1) C(11) C(16) 161.2(7)
C(15) C(11) C(12) C(13) -1.6(7)
C(16) C(11) C(12) C(13) 177.0(6)
Zr(1) C(11) C(12) C(13) -68.6(4)
C(15) C(11) C(12) C(17) -178.2(7)
C(16) C(11) C(12) C(17) 0.4(11)
Zr(1) C(11) C(12) C(17) 114.9(7)
C(15) C(11) C(12) Zr(1) 66.9(5)
C(16) C(11) C(12) Zr(1) -114.4(7)
O(1) Zr(1) C(12) C(11) 55.8(4)
Cl(12) Zr(1) C(12) C(11) -88.2(4)
Cl(11) Zr(1) C(12) C(11) 165.2(3)
C(15) Zr(1) C(12) C(11) -37.4(4)
C(14) Zr(1) C(12) C(11) -78.4(4)
C(13) Zr(1) C(12) C(11) -114.6(5)
O(1) Zr(1) C(12) C(13) 170.4(4)
Cl(12) Zr(1) C(12) C(13) 26.5(5)
Cl(11) Zr(1) C(12) C(13) -80.1(4)
C(11) Zr(1) C(12) C(13) 114.6(5)
C(15) Zr(1) C(12) C(13) 77.2(4)
C(14) Zr(1) C(12) C(13) 36.2(4)
O(1) Zr(1) C(12) C(17) -67.5(6)
Cl(12) Zr(1) C(12) C(17) 148.6(5)
Cl(11) Zr(1) C(12) C(17) 42.0(6)
C(11) Zr(1) C(12) C(17) -123.2(7)
C(15) Zr(1) C(12) C(17) -160.7(7)
C(14) Zr(1) C(12) C(17) 158.3(7)
C(13) Zr(1) C(12) C(17) 122.1(8)
C(11) C(12) C(13) C(14) 1.3(7)
C(17) C(12) C(13) C(14) 177.9(6)
Zr(1) C(12) C(13) C(14) -65.4(4)
C(11) C(12) C(13) C(18) -175.6(6)
C(17) C(12) C(13) C(18) 1.1(10)
Zr(1) C(12) C(13) C(18) 117.8(6)
C(11) C(12) C(13) Zr(1) 66.6(4)
C(17) C(12) C(13) Zr(1) -116.7(7)
O(1) Zr(1) C(13) C(14) 101.7(4)
Cl(12) Zr(1) C(13) C(14) -45.9(4)
Cl(11) Zr(1) C(13) C(14) -145.0(4)
C(11) Zr(1) C(13) C(14) 78.1(4)
C(12) Zr(1) C(13) C(14) 115.6(6)
C(15) Zr(1) C(13) C(14) 37.4(4)
O(1) Zr(1) C(13) C(12) -13.9(5)
Cl(12) Zr(1) C(13) C(12) -161.5(4)
Cl(11) Zr(1) C(13) C(12) 99.4(4)
C(11) Zr(1) C(13) C(12) -37.5(4)
C(15) Zr(1) C(13) C(12) -78.2(4)
C(14) Zr(1) C(13) C(12) -115.6(6)
O(1) Zr(1) C(13) C(18) -133.3(5)
Cl(12) Zr(1) C(13) C(18) 79.1(5)
Cl(11) Zr(1) C(13) C(18) -19.9(5)
C(11) Zr(1) C(13) C(18) -156.8(6)
C(12) Zr(1) C(13) C(18) -119.3(7)
C(15) Zr(1) C(13) C(18) 162.5(6)
C(14) Zr(1) C(13) C(18) 125.1(7)
C(12) C(13) C(14) C(15) -0.4(7)
C(18) C(13) C(14) C(15) 176.3(6)
Zr(1) C(13) C(14) C(15) -63.9(4)
C(12) C(13) C(14) C(19) -176.0(6)
C(18) C(13) C(14) C(19) 0.6(11)
Zr(1) C(13) C(14) C(19) 120.5(7)
C(12) C(13) C(14) Zr(1) 63.4(4)
C(18) C(13) C(14) Zr(1) -119.9(6)
O(1) Zr(1) C(14) C(13) -113.6(4)
Cl(12) Zr(1) C(14) C(13) 136.1(4)
Cl(11) Zr(1) C(14) C(13) 38.3(4)
C(11) Zr(1) C(14) C(13) -78.3(4)
C(12) Zr(1) C(14) C(13) -37.2(4)
C(15) Zr(1) C(14) C(13) -115.5(5)
O(1) Zr(1) C(14) C(15) 1.9(5)
Cl(12) Zr(1) C(14) C(15) -108.4(4)
Cl(11) Zr(1) C(14) C(15) 153.7(3)
C(11) Zr(1) C(14) C(15) 37.2(4)
C(12) Zr(1) C(14) C(15) 78.2(4)
C(13) Zr(1) C(14) C(15) 115.5(5)
O(1) Zr(1) C(14) C(19) 122.8(7)
Cl(12) Zr(1) C(14) C(19) 12.5(7)
Cl(11) Zr(1) C(14) C(19) -85.4(7)
C(11) Zr(1) C(14) C(19) 158.1(8)
C(12) Zr(1) C(14) C(19) -160.9(8)
C(15) Zr(1) C(14) C(19) 120.9(8)
C(13) Zr(1) C(14) C(19) -123.6(9)
C(12) C(11) C(15) C(14) 1.3(8)
C(16) C(11) C(15) C(14) -177.3(6)
Zr(1) C(11) C(15) C(14) 68.0(5)
C(12) C(11) C(15) C(110) 178.2(7)
C(16) C(11) C(15) C(110) -0.5(11)
Zr(1) C(11) C(15) C(110) -115.2(7)
C(12) C(11) C(15) Zr(1) -66.6(5)
C(16) C(11) C(15) Zr(1) 114.7(7)
C(13) C(14) C(15) C(11) -0.6(7)
C(19) C(14) C(15) C(11) 175.1(6)
Zr(1) C(14) C(15) C(11) -66.2(5)
C(13) C(14) C(15) C(110) -177.5(6)
C(19) C(14) C(15) C(110) -1.8(11)
Zr(1) C(14) C(15) C(110) 116.8(7)
C(13) C(14) C(15) Zr(1) 65.7(4)
C(19) C(14) C(15) Zr(1) -118.7(6)
O(1) Zr(1) C(15) C(11) -63.8(4)
Cl(12) Zr(1) C(15) C(11) -174.2(4)
Cl(11) Zr(1) C(15) C(11) 74.9(5)
C(12) Zr(1) C(15) C(11) 37.7(4)
C(14) Zr(1) C(15) C(11) 114.8(5)
C(13) Zr(1) C(15) C(11) 78.6(4)
O(1) Zr(1) C(15) C(14) -178.6(3)
Cl(12) Zr(1) C(15) C(14) 70.9(3)
Cl(11) Zr(1) C(15) C(14) -40.0(5)
C(11) Zr(1) C(15) C(14) -114.8(5)
C(12) Zr(1) C(15) C(14) -77.1(4)
C(13) Zr(1) C(15) C(14) -36.2(3)
O(1) Zr(1) C(15) C(110) 59.4(7)
Cl(12) Zr(1) C(15) C(110) -51.0(7)
Cl(11) Zr(1) C(15) C(110) -161.9(6)
C(11) Zr(1) C(15) C(110) 123.2(9)
C(12) Zr(1) C(15) C(110) 161.0(8)
C(14) Zr(1) C(15) C(110) -122.0(9)
C(13) Zr(1) C(15) C(110) -158.2(8)
O(2) Zr(2) C(21) C(22) 57.1(4)
Cl(22) Zr(2) C(21) C(22) 165.6(3)
Cl(21) Zr(2) C(21) C(22) -89.0(4)
C(23) Zr(2) C(21) C(22) -37.2(4)
C(24) Zr(2) C(21) C(22) -78.3(4)
C(25) Zr(2) C(21) C(22) -115.4(5)
O(2) Zr(2) C(21) C(25) 172.5(3)
Cl(22) Zr(2) C(21) C(25) -79.0(3)
Cl(21) Zr(2) C(21) C(25) 26.4(4)
C(22) Zr(2) C(21) C(25) 115.4(5)
C(23) Zr(2) C(21) C(25) 78.2(4)
C(24) Zr(2) C(21) C(25) 37.1(3)
O(2) Zr(2) C(21) C(26) -65.2(5)
Cl(22) Zr(2) C(21) C(26) 43.3(5)
Cl(21) Zr(2) C(21) C(26) 148.7(4)
C(22) Zr(2) C(21) C(26) -122.3(7)
C(23) Zr(2) C(21) C(26) -159.5(6)
C(24) Zr(2) C(21) C(26) 159.4(6)
C(25) Zr(2) C(21) C(26) 122.3(6)
C(25) C(21) C(22) C(23) -1.7(7)
C(26) C(21) C(22) C(23) -178.0(6)
Zr(2) C(21) C(22) C(23) 66.2(4)
C(25) C(21) C(22) C(27) 173.6(5)
C(26) C(21) C(22) C(27) -2.6(10)
Zr(2) C(21) C(22) C(27) -118.5(6)
C(25) C(21) C(22) Zr(2) -68.0(4)
C(26) C(21) C(22) Zr(2) 115.8(6)
O(2) Zr(2) C(22) C(21) -125.9(4)
Cl(22) Zr(2) C(22) C(21) -17.0(4)
Cl(21) Zr(2) C(22) C(21) 123.0(3)
C(23) Zr(2) C(22) C(21) 115.4(5)
C(24) Zr(2) C(22) C(21) 77.7(4)
C(25) Zr(2) C(22) C(21) 37.1(3)
O(2) Zr(2) C(22) C(23) 118.7(3)
Cl(22) Zr(2) C(22) C(23) -132.4(3)
Cl(21) Zr(2) C(22) C(23) 7.6(4)
C(21) Zr(2) C(22) C(23) -115.4(5)
C(24) Zr(2) C(22) C(23) -37.7(3)
C(25) Zr(2) C(22) C(23) -78.3(4)
O(2) Zr(2) C(22) C(27) -3.8(6)
Cl(22) Zr(2) C(22) C(27) 105.2(6)
Cl(21) Zr(2) C(22) C(27) -114.9(6)
C(23) Zr(2) C(22) C(27) -122.5(7)
C(21) Zr(2) C(22) C(27) 122.1(8)
C(24) Zr(2) C(22) C(27) -160.2(7)
C(25) Zr(2) C(22) C(27) 159.3(7)
C(21) C(22) C(23) C(24) 1.8(7)
C(27) C(22) C(23) C(24) -173.5(6)
Zr(2) C(22) C(23) C(24) 68.2(4)
C(21) C(22) C(23) C(28) 177.0(6)
C(27) C(22) C(23) C(28) 1.7(10)
Zr(2) C(22) C(23) C(28) -116.5(6)
C(21) C(22) C(23) Zr(2) -66.5(4)
C(27) C(22) C(23) Zr(2) 118.2(6)
O(2) Zr(2) C(23) C(22) -63.7(3)
Cl(22) Zr(2) C(23) C(22) 73.2(4)
Cl(21) Zr(2) C(23) C(22) -174.1(3)
C(21) Zr(2) C(23) C(22) 37.0(3)
C(24) Zr(2) C(23) C(22) 114.4(5)
C(25) Zr(2) C(23) C(22) 77.7(4)
O(2) Zr(2) C(23) C(24) -178.1(3)
Cl(22) Zr(2) C(23) C(24) -41.2(5)
Cl(21) Zr(2) C(23) C(24) 71.5(4)
C(22) Zr(2) C(23) C(24) -114.4(5)
C(21) Zr(2) C(23) C(24) -77.4(4)
C(25) Zr(2) C(23) C(24) -36.7(3)
O(2) Zr(2) C(23) C(28) 61.7(6)
Cl(22) Zr(2) C(23) C(28) -161.5(5)
Cl(21) Zr(2) C(23) C(28) -48.7(6)
C(22) Zr(2) C(23) C(28) 125.4(7)
C(21) Zr(2) C(23) C(28) 162.4(7)
C(24) Zr(2) C(23) C(28) -120.2(8)
C(25) Zr(2) C(23) C(28) -156.9(7)
C(22) C(23) C(24) C(25) -1.1(7)
C(28) C(23) C(24) C(25) -176.7(6)
Zr(2) C(23) C(24) C(25) 65.2(4)
C(22) C(23) C(24) C(29) 174.1(6)
C(28) C(23) C(24) C(29) -1.5(10)
Zr(2) C(23) C(24) C(29) -119.6(6)
C(22) C(23) C(24) Zr(2) -66.3(4)
C(28) C(23) C(24) Zr(2) 118.1(6)
O(2) Zr(2) C(24) C(23) 2.7(5)
Cl(22) Zr(2) C(24) C(23) 152.4(3)
Cl(21) Zr(2) C(24) C(23) -108.6(4)
C(22) Zr(2) C(24) C(23) 37.6(4)
C(21) Zr(2) C(24) C(23) 78.4(4)
C(25) Zr(2) C(24) C(23) 115.7(5)
O(2) Zr(2) C(24) C(25) -113.0(3)
Cl(22) Zr(2) C(24) C(25) 36.7(4)
Cl(21) Zr(2) C(24) C(25) 135.7(3)
C(22) Zr(2) C(24) C(25) -78.1(4)
C(23) Zr(2) C(24) C(25) -115.7(5)
C(21) Zr(2) C(24) C(25) -37.3(3)
O(2) Zr(2) C(24) C(29) 125.1(5)
Cl(22) Zr(2) C(24) C(29) -85.2(5)
Cl(21) Zr(2) C(24) C(29) 13.8(5)
C(22) Zr(2) C(24) C(29) 160.1(6)
C(23) Zr(2) C(24) C(29) 122.5(7)
C(21) Zr(2) C(24) C(29) -159.2(6)
C(25) Zr(2) C(24) C(29) -121.9(7)
C(22) C(21) C(25) C(24) 1.0(7)
C(26) C(21) C(25) C(24) 177.3(6)
Zr(2) C(21) C(25) C(24) -64.8(4)
C(22) C(21) C(25) C(210) -175.2(6)
C(26) C(21) C(25) C(210) 1.1(10)
Zr(2) C(21) C(25) C(210) 119.0(6)
C(22) C(21) C(25) Zr(2) 65.8(4)
C(26) C(21) C(25) Zr(2) -117.9(6)
C(23) C(24) C(25) C(21) 0.1(6)
C(29) C(24) C(25) C(21) -175.3(6)
Zr(2) C(24) C(25) C(21) 63.2(4)
C(23) C(24) C(25) C(210) 176.2(6)
C(29) C(24) C(25) C(210) 0.8(10)
Zr(2) C(24) C(25) C(210) -120.7(6)
C(23) C(24) C(25) Zr(2) -63.1(4)
C(29) C(24) C(25) Zr(2) 121.5(6)
O(2) Zr(2) C(25) C(21) -11.0(4)
Cl(22) Zr(2) C(25) C(21) 99.0(3)
Cl(21) Zr(2) C(25) C(21) -162.2(3)
C(22) Zr(2) C(25) C(21) -37.1(3)
C(23) Zr(2) C(25) C(21) -78.0(4)
C(24) Zr(2) C(25) C(21) -115.1(5)
O(2) Zr(2) C(25) C(24) 104.1(4)
Cl(22) Zr(2) C(25) C(24) -145.8(3)
Cl(21) Zr(2) C(25) C(24) -47.1(4)
C(22) Zr(2) C(25) C(24) 78.1(4)
C(23) Zr(2) C(25) C(24) 37.2(4)
C(21) Zr(2) C(25) C(24) 115.1(5)
O(2) Zr(2) C(25) C(210) -131.5(5)
Cl(22) Zr(2) C(25) C(210) -21.5(5)
Cl(21) Zr(2) C(25) C(210) 77.3(5)
C(22) Zr(2) C(25) C(210) -157.6(6)
C(23) Zr(2) C(25) C(210) 161.5(6)
C(21) Zr(2) C(25) C(210) -120.5(6)
C(24) Zr(2) C(25) C(210) 124.4(7)
Zr(1) O(1) C(111) C(112) -86.2(16)
Zr(1) O(1) C(111) C(116) 91.4(16)
O(1) C(111) C(112) C(113) -179.9(5)
C(116) C(111) C(112) C(113) 2.5(8)
O(1) C(111) C(112) C(121) 4.1(7)
C(116) C(111) C(112) C(121) -173.4(5)
C(111) C(112) C(113) C(114) -1.7(8)
C(121) C(112) C(113) C(114) 174.3(5)
C(111) C(112) C(113) C(131) 173.0(5)
C(121) C(112) C(113) C(131) -11.0(9)
C(112) C(113) C(114) C(115) -0.6(9)
C(131) C(113) C(114) C(115) -175.4(6)
C(113) C(114) C(115) C(116) 2.0(9)
C(113) C(114) C(115) C(151) 177.7(6)
O(1) C(111) C(116) C(115) -178.6(5)
C(112) C(111) C(116) C(115) -1.1(8)
O(1) C(111) C(116) C(161) -1.0(7)
C(112) C(111) C(116) C(161) 176.6(5)
C(114) C(115) C(116) C(111) -1.2(8)
C(151) C(115) C(116) C(111) -176.5(5)
C(114) C(115) C(116) C(161) -178.8(5)
C(151) C(115) C(116) C(161) 5.9(9)
C(113) C(112) C(121) C(126) -54.2(7)
C(111) C(112) C(121) C(126) 121.7(6)
C(113) C(112) C(121) C(122) 123.7(6)
C(111) C(112) C(121) C(122) -60.4(7)
C(126) C(121) C(122) C(123) 0.3(8)
C(112) C(121) C(122) C(123) -177.6(5)
C(121) C(122) C(123) C(124) 0.9(9)
C(122) C(123) C(124) C(125) -1.4(10)
C(123) C(124) C(125) C(126) 0.7(10)
C(122) C(121) C(126) C(125) -0.9(8)
C(112) C(121) C(126) C(125) 177.0(5)
C(124) C(125) C(126) C(121) 0.4(9)
C(114) C(113) C(131) C(132) 122.4(6)
C(112) C(113) C(131) C(132) -52.2(8)
C(114) C(113) C(131) C(136) -54.8(8)
C(112) C(113) C(131) C(136) 130.6(6)
C(136) C(131) C(132) C(133) 0.6(8)
C(113) C(131) C(132) C(133) -176.7(5)
C(131) C(132) C(133) C(134) -2.8(9)
C(132) C(133) C(134) C(135) 2.2(10)
C(133) C(134) C(135) C(136) 0.5(10)
C(134) C(135) C(136) C(131) -2.8(9)
C(132) C(131) C(136) C(135) 2.2(9)
C(113) C(131) C(136) C(135) 179.5(5)
C(114) C(115) C(151) C(156) -126.3(6)
C(116) C(115) C(151) C(156) 49.2(8)
C(114) C(115) C(151) C(152) 50.5(7)
C(116) C(115) C(151) C(152) -134.1(6)
C(156) C(151) C(152) C(153) 1.0(9)
C(115) C(151) C(152) C(153) -175.9(5)
C(151) C(152) C(153) C(154) -0.9(10)
C(152) C(153) C(154) C(155) 0.1(11)
C(153) C(154) C(155) C(156) 0.8(11)
C(152) C(151) C(156) C(155) -0.1(9)
C(115) C(151) C(156) C(155) 176.7(5)
C(154) C(155) C(156) C(151) -0.8(10)
C(111) C(116) C(161) C(166) 57.4(7)
C(115) C(116) C(161) C(166) -125.1(6)
C(111) C(116) C(161) C(162) -125.2(5)
C(115) C(116) C(161) C(162) 52.4(7)
C(166) C(161) C(162) C(163) 0.3(7)
C(116) C(161) C(162) C(163) -177.2(5)
C(161) C(162) C(163) C(164) -0.5(8)
C(162) C(163) C(164) C(165) 0.4(9)
C(163) C(164) C(165) C(166) -0.1(9)
C(162) C(161) C(166) C(165) 0.0(7)
C(116) C(161) C(166) C(165) 177.5(5)
C(164) C(165) C(166) C(161) -0.1(8)
Zr(2) O(2) C(211) C(216) -92.0(17)
Zr(2) O(2) C(211) C(212) 89.0(17)
O(2) C(211) C(212) C(213) 177.6(5)
C(216) C(211) C(212) C(213) -1.4(8)
O(2) C(211) C(212) C(221) -7.0(8)
C(216) C(211) C(212) C(221) 174.0(5)
C(211) C(212) C(213) C(214) 0.6(8)
C(221) C(212) C(213) C(214) -174.7(5)
C(211) C(212) C(213) C(231) -173.7(5)
C(221) C(212) C(213) C(231) 10.9(8)
C(212) C(213) C(214) C(215) 0.4(8)
C(231) C(213) C(214) C(215) 175.1(5)
C(213) C(214) C(215) C(216) -0.7(9)
C(213) C(214) C(215) C(251) -176.7(5)
O(2) C(211) C(216) C(215) -177.9(5)
C(212) C(211) C(216) C(215) 1.1(8)
O(2) C(211) C(216) C(261) 5.1(8)
C(212) C(211) C(216) C(261) -175.9(5)
C(214) C(215) C(216) C(211) -0.1(8)
C(251) C(215) C(216) C(211) 175.8(5)
C(214) C(215) C(216) C(261) 177.0(5)
C(251) C(215) C(216) C(261) -7.2(8)
C(213) C(212) C(221) C(222) 56.2(8)
C(211) C(212) C(221) C(222) -119.1(6)
C(213) C(212) C(221) C(226) -120.3(6)
C(211) C(212) C(221) C(226) 64.3(7)
C(226) C(221) C(222) C(223) -2.1(8)
C(212) C(221) C(222) C(223) -178.7(5)
C(221) C(222) C(223) C(224) 3.0(9)
C(222) C(223) C(224) C(225) -3.3(9)
C(223) C(224) C(225) C(226) 2.7(10)
C(222) C(221) C(226) C(225) 1.4(8)
C(212) C(221) C(226) C(225) 178.0(5)
C(224) C(225) C(226) C(221) -1.7(9)
C(214) C(213) C(231) C(236) 47.0(7)
C(212) C(213) C(231) C(236) -138.5(6)
C(214) C(213) C(231) C(232) -125.6(6)
C(212) C(213) C(231) C(232) 48.9(8)
C(236) C(231) C(232) C(233) 0.1(8)
C(213) C(231) C(232) C(233) 172.9(5)
C(231) C(232) C(233) C(234) -0.8(9)
C(232) C(233) C(234) C(235) 1.0(9)
C(233) C(234) C(235) C(236) -0.5(9)
C(232) C(231) C(236) C(235) 0.4(8)
C(213) C(231) C(236) C(235) -172.4(5)
C(234) C(235) C(236) C(231) -0.3(8)
C(214) C(215) C(251) C(256) 120.9(6)
C(216) C(215) C(251) C(256) -55.0(8)
C(214) C(215) C(251) C(252) -52.9(8)
C(216) C(215) C(251) C(252) 131.2(6)
C(256) C(251) C(252) C(253) 3.0(9)
C(215) C(251) C(252) C(253) 177.0(5)
C(251) C(252) C(253) C(254) -3.2(9)
C(252) C(253) C(254) C(255) 0.4(9)
C(253) C(254) C(255) C(256) 2.5(9)
C(252) C(251) C(256) C(255) -0.1(9)
C(215) C(251) C(256) C(255) -174.0(5)
C(254) C(255) C(256) C(251) -2.7(9)
C(211) C(216) C(261) C(262) 121.3(5)
C(215) C(216) C(261) C(262) -55.7(7)
C(211) C(216) C(261) C(266) -60.1(7)
C(215) C(216) C(261) C(266) 122.9(6)
C(266) C(261) C(262) C(263) -2.8(8)
C(216) C(261) C(262) C(263) 175.8(5)
C(261) C(262) C(263) C(264) 3.1(9)
C(262) C(263) C(264) C(265) -2.1(9)
C(263) C(264) C(265) C(266) 1.0(9)
C(264) C(265) C(266) C(261) -0.9(8)
C(262) C(261) C(266) C(265) 1.7(7)
C(216) C(261) C(266) C(265) -176.9(5)
C(916) C(911) C(912) C(913) 1(2)
C(911) C(912) C(913) C(914) -0.9(19)
C(912) C(913) C(914) C(915) 2.0(17)
C(913) C(914) C(915) C(916) -3(2)
C(914) C(915) C(916) C(911) 3(2)
C(912) C(911) C(916) C(915) -1(2)
